data_7118520
loop_
_publ_author_name
'Wu, Yile'
'Liu, Liu'
'Su, Jue'
'Yan, Kaili'
'Zhu, Jun'
'Zhao, Yufen'

_publ_section_title
;
 Synthesis of digermylene-stabilized linear tetraboronate and boroxine.
;
_journal_issue 8
_journal_name_full 'Chemical communications (Cambridge, England)'
_journal_page_first 1582
_journal_page_last 1585
_journal_paper_doi 10.1039/c5cc09330a
_journal_volume 52
_journal_year 2016
_chemical_formula_moiety 'C82 H102 B4 Ge2 N4 O5, C6 H14, C7 H8'
_chemical_formula_sum 'C95 H124 B4 Ge2 N4 O5'
_chemical_formula_weight 1590.40
_chemical_name_systematic
;
 ? 
;
_chemical_properties_physical 'Air-sensitive, Moisture-sensitive, Oxygen-sensitive'
_space_group_crystal_system triclinic
_space_group_IT_number 2
_space_group_name_Hall '-P 1'
_space_group_name_H-M_alt 'P -1'
_symmetry_space_group_name_Hall '-P 1'
_symmetry_space_group_name_H-M 'P -1'
_atom_sites_solution_hydrogens geom
_atom_sites_solution_primary direct
_atom_sites_solution_secondary difmap
_audit_creation_date 2015-10-13
_audit_creation_method
;
Olex2 1.2
(compiled 2015.01.26 svn.r3150 for OlexSys, GUI svn.r4998)
;
_audit_update_record
;
2015-10-13 deposited with the CCDC.
2015-11-13 downloaded from the CCDC.
;
_cell_angle_alpha 110.972(3)
_cell_angle_beta 94.490(3)
_cell_angle_gamma 95.764(3)
_cell_formula_units_Z 2
_cell_length_a 12.1574(18)
_cell_length_b 16.907(3)
_cell_length_c 23.516(4)
_cell_measurement_reflns_used 5600
_cell_measurement_temperature 173(2)
_cell_measurement_theta_max 22.41
_cell_measurement_theta_min 2.28
_cell_volume 4456.5(13)
_computing_cell_refinement 'SAINT v6.28A (Bruker, 2002)'
_computing_data_reduction 'SAINT v6.28A (Bruker, 2002)'
_computing_molecular_graphics 'Olex2 (Dolomanov et al., 2009)'
_computing_publication_material 'Olex2 (Dolomanov et al., 2009)'
_computing_structure_refinement 'XL (Sheldrick, 2008)'
_computing_structure_solution 'SHELXS-97 (Sheldrick, 1990)'
_diffrn_ambient_temperature 173.15
_diffrn_measured_fraction_theta_full 0.994
_diffrn_measured_fraction_theta_max 0.994
_diffrn_measurement_device_type 'CCD area detector'
_diffrn_measurement_method 'phi and omega scans'
_diffrn_radiation_monochromator graphite
_diffrn_radiation_type MoK\a
_diffrn_radiation_wavelength 0.71073
_diffrn_reflns_av_R_equivalents 0.0530
_diffrn_reflns_av_unetI/netI 0.1456
_diffrn_reflns_limit_h_max 14
_diffrn_reflns_limit_h_min -14
_diffrn_reflns_limit_k_max 20
_diffrn_reflns_limit_k_min -19
_diffrn_reflns_limit_l_max 27
_diffrn_reflns_limit_l_min -27
_diffrn_reflns_number 32847
_diffrn_reflns_theta_full 25.01
_diffrn_reflns_theta_max 25.01
_diffrn_reflns_theta_min 0.93
_diffrn_source 'fine-focus sealed tube'
_exptl_absorpt_coefficient_mu 0.727
_exptl_absorpt_correction_T_max 1
_exptl_absorpt_correction_T_min 0.901135
_exptl_absorpt_correction_type multi-scan
_exptl_absorpt_process_details
;
SADABS v.2.03 (Bruker,200?) was used for absorption correction.
R(int) was 0.1016 before and 0.0425 after correction.
The Ratio of minimum to maximum transmission is 0.9011.
The \l/2 correction factor is 0.0015.
;
_exptl_crystal_colour yellow
_exptl_crystal_density_diffrn 1.185
_exptl_crystal_density_method 'not measured'
_exptl_crystal_description block
_exptl_crystal_F_000 1692
_exptl_crystal_recrystallization_method 'Re-crystallisation from solvent: Toluene and hexane'
_refine_diff_density_max 0.958
_refine_diff_density_min -0.804
_refine_diff_density_rms 0.092
_refine_ls_extinction_method none
_refine_ls_goodness_of_fit_ref 1.023
_refine_ls_hydrogen_treatment constr
_refine_ls_matrix_type full
_refine_ls_number_parameters 1026
_refine_ls_number_reflns 15618
_refine_ls_number_restraints 363
_refine_ls_restrained_S_all 1.047
_refine_ls_R_factor_all 0.1034
_refine_ls_R_factor_gt 0.0762
_refine_ls_shift/su_max 0.006
_refine_ls_shift/su_mean 0.000
_refine_ls_structure_factor_coef Fsqd
_refine_ls_weighting_details 'calc w=1/[\s^2^(Fo^2^)+(0.0671P)^2^+6.0195P] where P=(Fo^2^+2Fc^2^)/3'
_refine_ls_weighting_scheme calc
_refine_ls_wR_factor_gt 0.2011
_refine_ls_wR_factor_ref 0.2314
_reflns_number_gt 11253
_reflns_number_total 15618
_reflns_threshold_expression >2sigma(I)
_cod_data_source_file c5cc09330a2.cif
_cod_data_source_block 1
_cod_original_cell_volume 4456.5(12)
_cod_database_code 7118520
_olex2_refinement_description
;
1. Fixed Uiso
 At 1.2 times of:
  All C(H) groups, All C(H,H) groups
 At 1.5 times of:
  All C(H,H,H) groups
2. Restrained distances
 C207-C206
 2.5 with sigma of 0.02
 C207-C202
 2.5 with sigma of 0.02
 C201-C207
 1.5 with sigma of 0.02
3. Rigid bond restraints
 C77, C78, C79, C80, C81, C82
 with sigma for 1-2 distances of 0.005 and sigma for 1-3 distances of 0.005
 C71, C72, C73, C74, C75, C76
 with sigma for 1-2 distances of 0.005 and sigma for 1-3 distances of 0.005
 C65, C66, C67, C68, C69, C70
 with sigma for 1-2 distances of 0.005 and sigma for 1-3 distances of 0.005
 C59, C60, C61, C62, C63, C64
 with sigma for 1-2 distances of 0.005 and sigma for 1-3 distances of 0.005
 C51, C50, C52, C50A, C52A
 with sigma for 1-2 distances of 0.005 and sigma for 1-3 distances of 0.005
 C36, C35, C37, C35A, C37A
 with sigma for 1-2 distances of 0.005 and sigma for 1-3 distances of 0.005
 C20, C19, C21, C19A, C21A
 with sigma for 1-2 distances of 0.005 and sigma for 1-3 distances of 0.005
4. Uiso/Uaniso restraints and constraints
C77 \\sim C78 \\sim C79 \\sim C80 \\sim C81 \\sim C82: within 1.7A with sigma
of 0.005 and sigma for terminal atoms of 0.01
C71 \\sim C72 \\sim C73 \\sim C74 \\sim C75 \\sim C76: within 1.7A with sigma
of 0.005 and sigma for terminal atoms of 0.01
C65 \\sim C66 \\sim C67 \\sim C68 \\sim C69 \\sim C70: within 1.7A with sigma
of 0.005 and sigma for terminal atoms of 0.01
C59 \\sim C60 \\sim C61 \\sim C62 \\sim C63 \\sim C64: within 1.7A with sigma
of 0.005 and sigma for terminal atoms of 0.01
C51 \\sim C50 \\sim C52 \\sim C50A \\sim C52A: within 1.7A with sigma of 0.005
and sigma for terminal atoms of 0.01
C36 \\sim C35 \\sim C37 \\sim C35A \\sim C37A: within 1.7A with sigma of 0.005
and sigma for terminal atoms of 0.01
C20 \\sim C19 \\sim C21 \\sim C19A \\sim C21A: within 1.7A with sigma of 0.005
and sigma for terminal atoms of 0.01
Uanis(C205) \\sim Ueq, Uanis(C204) \\sim Ueq, Uanis(C203) \\sim Ueq,
Uanis(C207) \\sim Ueq, Uanis(C201) \\sim Ueq, Uanis(C206) \\sim Ueq,
Uanis(C202) \\sim Ueq: with sigma of 0.1 and sigma for terminal atoms of 0.2
Uanis(C202) = Uanis(C203) = Uanis(C204) = Uanis(C205) = Uanis(C207) =
Uanis(C201) = Uanis(C206)
5. Others
 Fixed Sof: H20(0.5) H20A(0.5) C19(0.5) H19A(0.5) H19B(0.5) H19C(0.5) C21(0.5)
 H21A(0.5) H21B(0.5) H21C(0.5) C19A(0.5) H19D(0.5) H19E(0.5) H19F(0.5)
 C21A(0.5) H21D(0.5) H21E(0.5) H21F(0.5) H36(0.5) H36A(0.5) C35(0.5) H35A(0.5)
 H35B(0.5) H35C(0.5) C37(0.5) H37A(0.5) H37B(0.5) H37C(0.5) C35A(0.5) H35D(0.5)
 H35E(0.5) H35F(0.5) C37A(0.5) H37D(0.5) H37E(0.5) H37F(0.5) H51(0.5) H51A(0.5)
 C50(0.5) H50A(0.5) H50B(0.5) H50C(0.5) C52(0.5) H52A(0.5) H52B(0.5) H52C(0.5)
 C50A(0.5) H50D(0.5) H50E(0.5) H50F(0.5) C52A(0.5) H52D(0.5) H52E(0.5) H52F(0.5)
6.a Ternary CH refined with riding coordinates:
 C8(H8), C11(H11), C20(H20), C20(H20A), C23(H23), C36(H36), C36(H36A),
 C39(H39), C48(H48), C51(H51), C51(H51A)
6.b Secondary CH2 refined with riding coordinates:
 C92(H92A,H92B), C93(H93A,H93B), C94(H94A,H94B), C95(H95A,H95B)
6.c Aromatic/amide H refined with riding coordinates:
 C3(H3), C4(H4), C5(H5), C15(H15), C16(H16), C17(H17), C27(H27), C31(H31),
 C32(H32), C33(H33), C43(H43), C44(H44), C45(H45), C55(H55), C60(H60), C61(H61),
  C62(H62), C63(H63), C64(H64), C66(H66), C67(H67), C68(H68), C69(H69),
 C70(H70), C72(H72), C73(H73), C74(H74), C75(H75), C76(H76), C78(H78), C79(H79),
  C80(H80), C81(H81), C82(H82), C202(H202), C203(H203), C204(H204), C205(H205),
 C206(H206)
6.d Fitted hexagon refined as free rotating group:
 C201(C202,C203,C204,C205,C206)
6.e Idealised Me refined as rotating group:
 C7(H7A,H7B,H7C), C9(H9A,H9B,H9C), C10(H10A,H10B,H10C), C12(H12A,H12B,H12C),
 C19(H19A,H19B,H19C), C21(H21A,H21B,H21C), C19A(H19D,H19E,H19F), C21A(H21D,H21E,
 H21F), C22(H22A,H22B,H22C), C24(H24A,H24B,H24C), C25(H25A,H25B,H25C), C28(H28A,
 H28B,H28C), C35(H35A,H35B,H35C), C37(H37A,H37B,H37C), C35A(H35D,H35E,H35F),
 C37A(H37D,H37E,H37F), C38(H38A,H38B,H38C), C40(H40A,H40B,H40C), C47(H47A,H47B,
 H47C), C49(H49A,H49B,H49C), C50(H50A,H50B,H50C), C52(H52A,H52B,H52C),
 C50A(H50D,H50E,H50F), C52A(H52D,H52E,H52F), C53(H53A,H53B,H53C), C57(H57A,H57B,
 H57C), C91(H91A,H91B,H91C), C96(H96A,H96B,H96C), C207(H20B,H20C,H20D)
;
_olex2_submission_special_instructions 'No special instructions were received'

loop_
_space_group_symop_id
_space_group_symop_operation_xyz
1 'x, y, z'
2 '-x, -y, -z'

loop_
_atom_site_label
_atom_site_type_symbol
_atom_site_fract_x
_atom_site_fract_y
_atom_site_fract_z
_atom_site_U_iso_or_equiv
_atom_site_adp_type
_atom_site_occupancy
_atom_site_calc_flag
_atom_site_disorder_assembly
_atom_site_disorder_group
_atom_site_refinement_flags_posn
_atom_site_refinement_flags_adp
Ge1 Ge 0.97898(4) 0.38649(3) 0.29912(2) 0.03420(17) Uani 1 d . . . .
Ge2 Ge 0.85813(4) -0.21694(3) 0.07519(2) 0.03401(17) Uani 1 d . . . .
N1 N 0.8501(3) 0.4292(2) 0.34355(17) 0.0304(9) Uani 1 d . . . .
N2 N 1.0797(3) 0.4886(2) 0.35672(18) 0.0324(9) Uani 1 d . . . .
N3 N 0.9918(3) -0.2765(2) 0.07393(18) 0.0313(9) Uani 1 d . . . .
N4 N 0.7589(3) -0.3285(2) 0.0512(2) 0.0371(10) Uani 1 d . . . .
O1 O 1.0079(3) 0.3220(2) 0.34675(16) 0.0387(8) Uani 1 d . . . .
O2 O 1.0470(3) 0.1989(2) 0.26789(16) 0.0448(9) Uani 1 d . . . .
O3 O 0.9138(3) 0.0791(2) 0.21963(17) 0.0523(10) Uani 1 d . . . .
O4 O 0.8073(4) -0.0564(2) 0.17755(18) 0.0525(10) Uani 1 d . . . .
O5 O 0.8544(3) -0.1934(2) 0.15880(16) 0.0393(8) Uani 1 d . . . .
B1 B 1.0309(5) 0.2413(4) 0.3280(3) 0.0415(15) Uani 1 d . . . .
B2 B 1.0108(5) 0.1273(4) 0.2197(3) 0.0393(14) Uani 1 d . . . .
B3 B 0.8239(6) 0.0251(4) 0.1828(3) 0.0428(15) Uani 1 d . . . .
B4 B 0.8318(5) -0.1195(4) 0.1980(3) 0.0418(14) Uani 1 d . . . .
C1 C 1.1801(4) 0.5122(3) 0.3340(2) 0.0414(12) Uani 1 d . . . .
C2 C 1.1742(5) 0.5651(4) 0.3008(3) 0.0504(14) Uani 1 d . . . .
C3 C 1.2695(6) 0.5868(5) 0.2781(3) 0.0668(19) Uani 1 d . . . .
H3 H 1.2670 0.6227 0.2550 0.080 Uiso 1 calc . . R .
C4 C 1.3675(6) 0.5574(5) 0.2883(3) 0.071(2) Uani 1 d . . . .
H4 H 1.4321 0.5731 0.2725 0.085 Uiso 1 calc . . R .
C5 C 1.3717(5) 0.5058(4) 0.3213(3) 0.0589(17) Uani 1 d . . . .
H5 H 1.4398 0.4856 0.3280 0.071 Uiso 1 calc . . R .
C6 C 1.2789(5) 0.4820(3) 0.3455(2) 0.0450(13) Uani 1 d . . . .
C7 C 1.0660(8) 0.6897(6) 0.3346(4) 0.103(3) Uani 1 d . . . .
H7A H 1.0704 0.6898 0.3764 0.155 Uiso 1 calc . . GR .
H7B H 0.9971 0.7106 0.3253 0.155 Uiso 1 calc . . GR .
H7C H 1.1302 0.7269 0.3312 0.155 Uiso 1 calc . . GR .
C8 C 1.0663(6) 0.5991(5) 0.2895(3) 0.0641(18) Uani 1 d . . . .
H8 H 1.0036 0.5618 0.2963 0.077 Uiso 1 calc . . R .
C9 C 1.0432(7) 0.5968(5) 0.2247(3) 0.081(2) Uani 1 d . . . .
H9A H 1.1068 0.6284 0.2152 0.121 Uiso 1 calc . . GR .
H9B H 0.9762 0.6232 0.2210 0.121 Uiso 1 calc . . GR .
H9C H 1.0318 0.5373 0.1958 0.121 Uiso 1 calc . . GR .
C10 C 1.3874(5) 0.4545(5) 0.4305(3) 0.0651(18) Uani 1 d . . . .
H10A H 1.4563 0.4527 0.4114 0.098 Uiso 1 calc . . GR .
H10B H 1.3866 0.4173 0.4543 0.098 Uiso 1 calc . . GR .
H10C H 1.3834 0.5133 0.4579 0.098 Uiso 1 calc . . GR .
C11 C 1.2879(5) 0.4239(3) 0.3811(3) 0.0467(13) Uani 1 d . . . .
H11 H 1.2192 0.4238 0.4019 0.056 Uiso 1 calc . . R .
C12 C 1.2931(5) 0.3323(4) 0.3387(3) 0.0648(18) Uani 1 d . . . .
H12A H 1.2318 0.3143 0.3051 0.097 Uiso 1 calc . . GR .
H12B H 1.2864 0.2944 0.3619 0.097 Uiso 1 calc . . GR .
H12C H 1.3643 0.3292 0.3217 0.097 Uiso 1 calc . . GR .
C13 C 0.7417(4) 0.3914(3) 0.3105(2) 0.0342(11) Uani 1 d . . . .
C14 C 0.6837(4) 0.3220(3) 0.3198(2) 0.0371(12) Uani 1 d . . . .
C15 C 0.5807(4) 0.2867(4) 0.2860(3) 0.0456(13) Uani 1 d . . . .
H15 H 0.5409 0.2389 0.2911 0.055 Uiso 1 calc . . R .
C16 C 0.5343(5) 0.3187(4) 0.2453(3) 0.0503(15) Uani 1 d . . . .
H16 H 0.4629 0.2938 0.2231 0.060 Uiso 1 calc . . R .
C17 C 0.5916(5) 0.3870(4) 0.2369(3) 0.0504(15) Uani 1 d . . . .
H17 H 0.5586 0.4092 0.2089 0.060 Uiso 1 calc . . R .
C18 C 0.6968(4) 0.4246(4) 0.2684(2) 0.0421(13) Uani 1 d B . . .
C20 C 0.7571(5) 0.4987(4) 0.2574(3) 0.0547(14) Uani 1 d . . . U
H20 H 0.8369 0.4891 0.2573 0.066 Uiso 0.50 calc A 1 R .
H20A H 0.8358 0.5079 0.2768 0.066 Uiso 0.50 calc A 2 R .
C19 C 0.7213(13) 0.5037(11) 0.1934(8) 0.058(3) Uani 0.50 d B 1 . U
H19A H 0.7197 0.4474 0.1611 0.088 Uiso 0.50 calc B 1 GR .
H19B H 0.7747 0.5455 0.1862 0.088 Uiso 0.50 calc B 1 GR .
H19C H 0.6470 0.5213 0.1929 0.088 Uiso 0.50 calc B 1 GR .
C21 C 0.7566(12) 0.5827(9) 0.3069(7) 0.056(3) Uani 0.50 d B 1 . U
H21A H 0.6803 0.5892 0.3166 0.084 Uiso 0.50 calc B 1 GR .
H21B H 0.7849 0.6284 0.2933 0.084 Uiso 0.50 calc B 1 GR .
H21C H 0.8042 0.5860 0.3435 0.084 Uiso 0.50 calc B 1 GR .
C19A C 0.7602(16) 0.4820(13) 0.1948(9) 0.079(4) Uani 0.50 d B 2 . U
H19D H 0.7979 0.4318 0.1769 0.118 Uiso 0.50 calc B 2 GR .
H19E H 0.8010 0.5316 0.1897 0.118 Uiso 0.50 calc B 2 GR .
H19F H 0.6840 0.4710 0.1740 0.118 Uiso 0.50 calc B 2 GR .
C21A C 0.7044(15) 0.5816(11) 0.2911(8) 0.077(3) Uani 0.50 d B 2 . U
H21D H 0.6277 0.5754 0.2722 0.116 Uiso 0.50 calc B 2 GR .
H21E H 0.7482 0.6311 0.2876 0.116 Uiso 0.50 calc B 2 GR .
H21F H 0.7044 0.5898 0.3345 0.116 Uiso 0.50 calc B 2 GR .
C22 C 0.6477(5) 0.2808(4) 0.4100(3) 0.0526(15) Uani 1 d . . . .
H22A H 0.6286 0.3382 0.4310 0.079 Uiso 1 calc . . GR .
H22B H 0.6825 0.2604 0.4402 0.079 Uiso 1 calc . . GR .
H22C H 0.5799 0.2418 0.3881 0.079 Uiso 1 calc . . GR .
C23 C 0.7290(4) 0.2839(3) 0.3641(2) 0.0412(12) Uani 1 d . . . .
H23 H 0.8000 0.3201 0.3875 0.049 Uiso 1 calc . . R .
C24 C 0.7538(5) 0.1935(4) 0.3308(3) 0.0528(15) Uani 1 d . . . .
H24A H 0.6841 0.1562 0.3099 0.079 Uiso 1 calc . . GR .
H24B H 0.7886 0.1722 0.3605 0.079 Uiso 1 calc . . GR .
H24C H 0.8045 0.1939 0.3005 0.079 Uiso 1 calc . . GR .
C25 C 1.1529(5) 0.6001(4) 0.4563(2) 0.0479(14) Uani 1 d . . . .
H25A H 1.2155 0.5718 0.4645 0.072 Uiso 1 calc . . GR .
H25B H 1.1248 0.6309 0.4950 0.072 Uiso 1 calc . . GR .
H25C H 1.1781 0.6406 0.4373 0.072 Uiso 1 calc . . GR .
C26 C 1.0612(4) 0.5339(3) 0.4134(2) 0.0344(11) Uani 1 d . . . .
C27 C 0.9604(4) 0.5270(3) 0.4350(2) 0.0373(12) Uani 1 d . . . .
H27 H 0.9600 0.5545 0.4780 0.045 Uiso 1 calc . . R .
C28 C 0.7558(5) 0.5053(4) 0.4312(3) 0.0455(13) Uani 1 d . . . .
H28A H 0.7075 0.5275 0.4068 0.068 Uiso 1 calc . . GR .
H28B H 0.7762 0.5486 0.4726 0.068 Uiso 1 calc . . GR .
H28C H 0.7161 0.4535 0.4337 0.068 Uiso 1 calc . . GR .
C29 C 1.0940(4) -0.2280(3) 0.0706(2) 0.0333(11) Uani 1 d . . . .
C30 C 1.1188(4) -0.2291(3) 0.0136(2) 0.0382(12) Uani 1 d D . . .
C31 C 1.2191(5) -0.1827(4) 0.0116(3) 0.0463(13) Uani 1 d . . . .
H31 H 1.2389 -0.1835 -0.0269 0.056 Uiso 1 calc . . R .
C32 C 1.2889(5) -0.1364(4) 0.0634(3) 0.0522(15) Uani 1 d . . . .
H32 H 1.3563 -0.1050 0.0607 0.063 Uiso 1 calc . . R .
C33 C 1.2629(4) -0.1344(3) 0.1197(3) 0.0464(14) Uani 1 d . . . .
H33 H 1.3124 -0.1016 0.1556 0.056 Uiso 1 calc . . R .
C34 C 1.1647(4) -0.1802(3) 0.1243(2) 0.0365(12) Uani 1 d . . . .
C36 C 1.0419(5) -0.2784(4) -0.0451(3) 0.0497(13) Uani 1 d . . . U
H36 H 0.9762 -0.3087 -0.0347 0.060 Uiso 0.50 calc C 1 R .
H36A H 0.9659 -0.2740 -0.0317 0.060 Uiso 0.50 calc C 2 R .
C35 C 1.1084(11) -0.3495(8) -0.0891(6) 0.052(2) Uani 0.50 d D 1 . U
H35A H 1.1745 -0.3212 -0.0989 0.078 Uiso 0.50 calc D 1 GR .
H35B H 1.0598 -0.3837 -0.1271 0.078 Uiso 0.50 calc D 1 GR .
H35C H 1.1311 -0.3869 -0.0681 0.078 Uiso 0.50 calc D 1 GR .
C37 C 1.0008(13) -0.2242(11) -0.0767(7) 0.054(3) Uani 0.50 d D 1 . U
H37A H 0.9557 -0.1846 -0.0504 0.081 Uiso 0.50 calc D 1 GR .
H37B H 0.9551 -0.2603 -0.1153 0.081 Uiso 0.50 calc D 1 GR .
H37C H 1.0641 -0.1915 -0.0854 0.081 Uiso 0.50 calc D 1 GR .
C35A C 1.0451(14) -0.3678(8) -0.0699(7) 0.067(3) Uani 0.50 d D 2 . U
H35D H 1.1190 -0.3785 -0.0823 0.100 Uiso 0.50 calc D 2 GR .
H35E H 0.9887 -0.3944 -0.1058 0.100 Uiso 0.50 calc D 2 GR .
H35F H 1.0300 -0.3922 -0.0388 0.100 Uiso 0.50 calc D 2 GR .
C37A C 1.0406(14) -0.2362(11) -0.0931(8) 0.061(3) Uani 0.50 d D 2 . U
H37D H 1.0323 -0.1757 -0.0733 0.092 Uiso 0.50 calc D 2 GR .
H37E H 0.9781 -0.2651 -0.1253 0.092 Uiso 0.50 calc D 2 GR .
H37F H 1.1106 -0.2410 -0.1112 0.092 Uiso 0.50 calc D 2 GR .
C38 C 1.2331(5) -0.1956(4) 0.2237(3) 0.0543(15) Uani 1 d . . . .
H38A H 1.2527 -0.2515 0.1989 0.081 Uiso 1 calc . . GR .
H38B H 1.2092 -0.1978 0.2620 0.081 Uiso 1 calc . . GR .
H38C H 1.2983 -0.1519 0.2331 0.081 Uiso 1 calc . . GR .
C39 C 1.1392(4) -0.1735(3) 0.1882(2) 0.0399(12) Uani 1 d . . . .
H39 H 1.0712 -0.2150 0.1834 0.048 Uiso 1 calc . . R .
C40 C 1.1138(5) -0.0840(3) 0.2244(3) 0.0520(15) Uani 1 d . . . .
H40A H 1.1812 -0.0427 0.2327 0.078 Uiso 1 calc . . GR .
H40B H 1.0885 -0.0826 0.2633 0.078 Uiso 1 calc . . GR .
H40C H 1.0552 -0.0693 0.2004 0.078 Uiso 1 calc . . GR .
C41 C 0.6474(4) -0.3273(3) 0.0252(3) 0.0461(14) Uani 1 d . . . .
C42 C 0.5636(5) -0.3073(4) 0.0631(3) 0.0525(15) Uani 1 d . . . .
C43 C 0.4580(5) -0.3041(4) 0.0354(4) 0.068(2) Uani 1 d . . . .
H43 H 0.3984 -0.2914 0.0596 0.082 Uiso 1 calc . . R .
C44 C 0.4403(6) -0.3193(4) -0.0262(4) 0.070(2) Uani 1 d . . . .
H44 H 0.3688 -0.3162 -0.0441 0.084 Uiso 1 calc . . R .
C45 C 0.5234(6) -0.3388(4) -0.0620(4) 0.0693(19) Uani 1 d . . . .
H45 H 0.5088 -0.3502 -0.1047 0.083 Uiso 1 calc . . R .
C46 C 0.6294(5) -0.3425(3) -0.0374(3) 0.0505(15) Uani 1 d F . . .
C47 C 0.5596(5) -0.1978(4) 0.1675(3) 0.0697(19) Uani 1 d . . . .
H47A H 0.6104 -0.1568 0.1580 0.105 Uiso 1 calc . . GR .
H47B H 0.5728 -0.1872 0.2115 0.105 Uiso 1 calc . . GR .
H47C H 0.4824 -0.1911 0.1569 0.105 Uiso 1 calc . . GR .
C48 C 0.5800(5) -0.2885(4) 0.1306(3) 0.0587(16) Uani 1 d . . . .
H48 H 0.6592 -0.2937 0.1421 0.070 Uiso 1 calc . . R .
C49 C 0.5054(7) -0.3509(5) 0.1488(4) 0.089(3) Uani 1 d . . . .
H49A H 0.4272 -0.3462 0.1386 0.133 Uiso 1 calc . . GR .
H49B H 0.5211 -0.3372 0.1931 0.133 Uiso 1 calc . . GR .
H49C H 0.5199 -0.4093 0.1265 0.133 Uiso 1 calc . . GR .
C51 C 0.7194(6) -0.3651(5) -0.0785(3) 0.0660(16) Uani 1 d . . . U
H51 H 0.7887 -0.3281 -0.0536 0.079 Uiso 0.50 calc E 1 R .
H51A H 0.7907 -0.3558 -0.0513 0.079 Uiso 0.50 calc E 2 R .
C50 C 0.7065(14) -0.3430(10) -0.1420(7) 0.066(3) Uani 0.50 d F 1 . U
H50A H 0.6445 -0.3818 -0.1708 0.100 Uiso 0.50 calc F 1 GR .
H50B H 0.7755 -0.3502 -0.1610 0.100 Uiso 0.50 calc F 1 GR .
H50C H 0.6918 -0.2838 -0.1316 0.100 Uiso 0.50 calc F 1 GR .
C52 C 0.7460(14) -0.4491(11) -0.0974(7) 0.069(3) Uani 0.50 d F 1 . U
H52A H 0.7916 -0.4560 -0.0637 0.103 Uiso 0.50 calc F 1 GR .
H52B H 0.7877 -0.4600 -0.1328 0.103 Uiso 0.50 calc F 1 GR .
H52C H 0.6772 -0.4897 -0.1088 0.103 Uiso 0.50 calc F 1 GR .
C50A C 0.7349(15) -0.3174(12) -0.1129(8) 0.080(3) Uani 0.50 d F 2 . U
H50D H 0.6652 -0.3222 -0.1386 0.121 Uiso 0.50 calc F 2 GR .
H50E H 0.7929 -0.3377 -0.1392 0.121 Uiso 0.50 calc F 2 GR .
H50F H 0.7581 -0.2575 -0.0862 0.121 Uiso 0.50 calc F 2 GR .
C52A C 0.6913(14) -0.4675(11) -0.1179(7) 0.073(3) Uani 0.50 d F 2 . U
H52D H 0.6888 -0.4985 -0.0898 0.110 Uiso 0.50 calc F 2 GR .
H52E H 0.7492 -0.4858 -0.1446 0.110 Uiso 0.50 calc F 2 GR .
H52F H 0.6189 -0.4798 -0.1430 0.110 Uiso 0.50 calc F 2 GR .
C53 C 1.1013(4) -0.3877(3) 0.0783(3) 0.0425(13) Uani 1 d . . . .
H53A H 1.1422 -0.3817 0.0455 0.064 Uiso 1 calc . . GR .
H53B H 1.0872 -0.4482 0.0729 0.064 Uiso 1 calc . . GR .
H53C H 1.1454 -0.3554 0.1182 0.064 Uiso 1 calc . . GR .
C54 C 0.9922(4) -0.3536(3) 0.0759(2) 0.0341(11) Uani 1 d . . . .
C55 C 0.8963(4) -0.4065(3) 0.0735(2) 0.0357(11) Uani 1 d . . . .
H55 H 0.9064 -0.4551 0.0837 0.043 Uiso 1 calc . . R .
C56 C 0.7873(4) -0.3978(3) 0.0581(2) 0.0368(11) Uani 1 d . . . .
C57 C 0.6990(5) -0.4734(3) 0.0456(3) 0.0480(14) Uani 1 d . . . .
H57A H 0.6526 -0.4610 0.0791 0.072 Uiso 1 calc . . GR .
H57B H 0.7347 -0.5240 0.0425 0.072 Uiso 1 calc . . GR .
H57C H 0.6523 -0.4842 0.0069 0.072 Uiso 1 calc . . GR .
C58 C 0.8592(4) 0.4844(3) 0.4012(2) 0.0345(11) Uani 1 d . . . .
C59 C 1.0459(5) 0.1987(4) 0.3766(3) 0.0543(12) Uani 1 d . . . U
C60 C 1.0384(6) 0.2433(5) 0.4370(3) 0.0713(14) Uani 1 d . . . U
H60 H 1.0268 0.3015 0.4493 0.086 Uiso 1 calc . . R .
C61 C 1.0471(8) 0.2070(5) 0.4805(4) 0.0866(16) Uani 1 d . . . U
H61 H 1.0422 0.2398 0.5222 0.104 Uiso 1 calc . . R .
C62 C 1.0629(8) 0.1233(5) 0.4633(4) 0.0889(17) Uani 1 d . . . U
H62 H 1.0683 0.0974 0.4929 0.107 Uiso 1 calc . . R .
C63 C 1.0707(7) 0.0784(5) 0.4049(4) 0.0854(16) Uani 1 d . . . U
H63 H 1.0824 0.0202 0.3931 0.103 Uiso 1 calc . . R .
C64 C 1.0621(6) 0.1146(4) 0.3612(3) 0.0714(15) Uani 1 d . . . U
H64 H 1.0675 0.0810 0.3196 0.086 Uiso 1 calc . . R .
C65 C 1.0796(5) 0.0985(3) 0.1639(3) 0.0493(11) Uani 1 d . . . U
C66 C 1.1839(6) 0.1406(4) 0.1678(4) 0.0719(15) Uani 1 d . . . U
H66 H 1.2130 0.1878 0.2041 0.086 Uiso 1 calc . . R .
C67 C 1.2472(7) 0.1159(5) 0.1203(4) 0.0845(17) Uani 1 d . . . U
H67 H 1.3202 0.1449 0.1245 0.101 Uiso 1 calc . . R .
C68 C 1.2053(7) 0.0497(5) 0.0668(4) 0.0781(16) Uani 1 d . . . U
H68 H 1.2485 0.0331 0.0336 0.094 Uiso 1 calc . . R .
C69 C 1.1034(7) 0.0085(4) 0.0618(3) 0.0674(14) Uani 1 d . . . U
H69 H 1.0737 -0.0370 0.0245 0.081 Uiso 1 calc . . R .
C70 C 1.0404(6) 0.0311(4) 0.1101(3) 0.0573(13) Uani 1 d . . . U
H70 H 0.9691 -0.0003 0.1061 0.069 Uiso 1 calc . . R .
C71 C 0.7385(5) 0.0593(4) 0.1483(3) 0.0533(12) Uani 1 d . . . U
C72 C 0.7401(6) 0.1460(4) 0.1592(3) 0.0598(13) Uani 1 d . . . U
H72 H 0.7982 0.1852 0.1878 0.072 Uiso 1 calc . . R .
C73 C 0.6637(6) 0.1776(5) 0.1314(3) 0.0720(14) Uani 1 d . . . U
H73 H 0.6691 0.2371 0.1394 0.086 Uiso 1 calc . . R .
C74 C 0.5801(7) 0.1223(6) 0.0922(4) 0.0818(16) Uani 1 d . . . U
H74 H 0.5236 0.1439 0.0741 0.098 Uiso 1 calc . . R .
C75 C 0.5734(7) 0.0354(6) 0.0773(4) 0.0870(16) Uani 1 d . . . U
H75 H 0.5152 -0.0027 0.0481 0.104 Uiso 1 calc . . R .
C76 C 0.6551(6) 0.0044(5) 0.1064(3) 0.0747(15) Uani 1 d . . . U
H76 H 0.6520 -0.0554 0.0967 0.090 Uiso 1 calc . . R .
C77 C 0.8221(6) -0.1065(4) 0.2664(3) 0.0562(13) Uani 1 d . . . U
C78 C 0.7999(7) -0.0319(4) 0.3088(3) 0.0701(14) Uani 1 d . . . U
H78 H 0.7929 0.0155 0.2968 0.084 Uiso 1 calc . . R .
C79 C 0.7873(7) -0.0232(5) 0.3679(3) 0.0834(16) Uani 1 d . . . U
H79 H 0.7736 0.0302 0.3961 0.100 Uiso 1 calc . . R .
C80 C 0.7940(8) -0.0893(5) 0.3867(4) 0.0854(16) Uani 1 d . . . U
H80 H 0.7815 -0.0839 0.4272 0.102 Uiso 1 calc . . R .
C81 C 0.8189(8) -0.1631(5) 0.3467(3) 0.0855(16) Uani 1 d . . . U
H81 H 0.8277 -0.2093 0.3598 0.103 Uiso 1 calc . . R .
C82 C 0.8316(7) -0.1724(4) 0.2868(3) 0.0751(15) Uani 1 d . . . U
H82 H 0.8473 -0.2256 0.2592 0.090 Uiso 1 calc . . R .
C91 C 0.6194(17) 0.7125(12) 0.4592(10) 0.247(11) Uani 1 d . . . .
H91A H 0.5796 0.6542 0.4402 0.371 Uiso 1 calc . . GR .
H91B H 0.6189 0.7325 0.5037 0.371 Uiso 1 calc . . GR .
H91C H 0.6965 0.7128 0.4498 0.371 Uiso 1 calc . . GR .
C92 C 0.565(2) 0.7689(15) 0.4351(14) 0.32(2) Uani 1 d . . . .
H92A H 0.6104 0.8258 0.4501 0.388 Uiso 1 calc . . R .
H92B H 0.5589 0.7454 0.3898 0.388 Uiso 1 calc . . R .
C93 C 0.4635(19) 0.7773(15) 0.4520(10) 0.221(8) Uani 1 d . . . .
H93A H 0.4729 0.7999 0.4975 0.265 Uiso 1 calc . . R .
H93B H 0.4223 0.7188 0.4385 0.265 Uiso 1 calc . . R .
C94 C 0.383(2) 0.8333(14) 0.4315(11) 0.243(11) Uani 1 d . . . .
H94A H 0.4297 0.8848 0.4315 0.292 Uiso 1 calc . . R .
H94B H 0.3506 0.8000 0.3886 0.292 Uiso 1 calc . . R .
C95 C 0.293(2) 0.8611(13) 0.4666(9) 0.232(10) Uani 1 d . . . .
H95A H 0.2464 0.8097 0.4663 0.278 Uiso 1 calc . . R .
H95B H 0.3258 0.8943 0.5096 0.278 Uiso 1 calc . . R .
C96 C 0.2247(17) 0.9103(10) 0.4482(7) 0.198(7) Uani 1 d . . . .
H96A H 0.2129 0.8895 0.4033 0.298 Uiso 1 calc . . GR .
H96B H 0.2596 0.9701 0.4644 0.298 Uiso 1 calc . . GR .
H96C H 0.1529 0.9061 0.4639 0.298 Uiso 1 calc . . GR .
C201 C 0.4460(11) 0.0509(8) 0.2637(6) 0.273(6) Uani 1 d G 2 D U
C202 C 0.3689(9) 0.1006(6) 0.2942(8) 0.273(6) Uani 1 d G 2 DG U
H202 H 0.3295 0.1322 0.2753 0.328 Uiso 1 calc G 2 R .
C203 C 0.3496(9) 0.1040(7) 0.3525(8) 0.273(6) Uani 1 d G 2 G U
H203 H 0.2969 0.1379 0.3734 0.328 Uiso 1 calc G 2 R .
C204 C 0.4073(13) 0.0577(9) 0.3802(6) 0.273(6) Uani 1 d G 2 G U
H204 H 0.3941 0.0600 0.4200 0.328 Uiso 1 calc G 2 R .
C205 C 0.4844(11) 0.0080(7) 0.3496(8) 0.273(6) Uani 1 d G 2 G U
H205 H 0.5239 -0.0236 0.3685 0.328 Uiso 1 calc G 2 R .
C206 C 0.5038(8) 0.0046(6) 0.2914(8) 0.273(6) Uani 1 d G 2 DG U
H206 H 0.5564 -0.0294 0.2705 0.328 Uiso 1 calc G 2 R .
C207 C 0.4701(15) 0.0498(10) 0.2063(8) 0.273(6) Uani 1 d G 2 D U
H20B H 0.4102 0.0710 0.1879 0.410 Uiso 1 calc G 2 GR .
H20C H 0.4765 -0.0088 0.1796 0.410 Uiso 1 calc G 2 GR .
H20D H 0.5406 0.0866 0.2113 0.410 Uiso 1 calc G 2 GR .

loop_
_atom_site_aniso_label
_atom_site_aniso_U_11
_atom_site_aniso_U_22
_atom_site_aniso_U_33
_atom_site_aniso_U_23
_atom_site_aniso_U_13
_atom_site_aniso_U_12
Ge1 0.0331(3) 0.0321(3) 0.0300(3) 0.0025(2) 0.0036(2) 0.0053(2)
Ge2 0.0329(3) 0.0240(3) 0.0429(3) 0.0110(2) -0.0023(2) 0.0041(2)
N1 0.030(2) 0.029(2) 0.028(2) 0.0050(17) 0.0021(16) 0.0079(17)
N2 0.032(2) 0.029(2) 0.030(2) 0.0044(17) -0.0013(17) 0.0021(17)
N3 0.029(2) 0.030(2) 0.037(2) 0.0130(18) 0.0025(17) 0.0079(17)
N4 0.030(2) 0.026(2) 0.052(3) 0.0134(19) -0.0023(19) -0.0006(17)
O1 0.039(2) 0.0245(17) 0.048(2) 0.0082(15) 0.0043(16) 0.0078(14)
O2 0.052(2) 0.0283(18) 0.044(2) 0.0008(16) 0.0047(17) 0.0052(16)
O3 0.053(2) 0.046(2) 0.045(2) 0.0034(18) 0.0049(19) 0.0005(19)
O4 0.074(3) 0.0288(19) 0.049(2) 0.0077(17) 0.002(2) 0.0136(18)
O5 0.046(2) 0.0265(17) 0.041(2) 0.0049(15) 0.0046(16) 0.0108(15)
B1 0.024(3) 0.035(3) 0.054(4) 0.004(3) 0.001(3) 0.002(2)
B2 0.044(4) 0.033(3) 0.042(3) 0.015(3) 0.001(3) 0.011(3)
B3 0.053(4) 0.036(3) 0.035(3) 0.006(3) 0.010(3) 0.008(3)
B4 0.030(3) 0.034(3) 0.055(4) 0.012(3) -0.004(3) 0.000(2)
C1 0.042(3) 0.041(3) 0.035(3) 0.007(2) 0.007(2) -0.001(2)
C2 0.048(3) 0.056(4) 0.047(3) 0.022(3) 0.006(3) -0.003(3)
C3 0.068(5) 0.072(5) 0.067(4) 0.039(4) 0.010(4) -0.010(4)
C4 0.053(4) 0.093(5) 0.069(5) 0.034(4) 0.023(3) -0.003(4)
C5 0.041(3) 0.070(4) 0.056(4) 0.012(3) 0.009(3) -0.001(3)
C6 0.042(3) 0.040(3) 0.038(3) -0.001(2) 0.002(2) 0.000(2)
C7 0.134(8) 0.115(7) 0.071(5) 0.033(5) 0.007(5) 0.072(6)
C8 0.060(4) 0.079(5) 0.066(4) 0.047(4) 0.000(3) -0.002(4)
C9 0.093(6) 0.083(5) 0.068(5) 0.038(4) -0.014(4) -0.002(4)
C10 0.044(4) 0.082(5) 0.072(4) 0.030(4) 0.004(3) 0.019(3)
C11 0.034(3) 0.045(3) 0.058(4) 0.016(3) 0.008(3) 0.008(2)
C12 0.047(4) 0.047(4) 0.096(5) 0.017(3) 0.019(3) 0.012(3)
C13 0.032(3) 0.039(3) 0.028(3) 0.007(2) 0.006(2) 0.007(2)
C14 0.035(3) 0.040(3) 0.031(3) 0.004(2) 0.006(2) 0.010(2)
C15 0.031(3) 0.049(3) 0.046(3) 0.006(3) 0.002(2) 0.003(2)
C16 0.038(3) 0.063(4) 0.041(3) 0.010(3) -0.007(2) 0.005(3)
C17 0.042(3) 0.067(4) 0.042(3) 0.018(3) -0.001(3) 0.020(3)
C18 0.037(3) 0.056(3) 0.035(3) 0.016(3) 0.004(2) 0.017(3)
C20 0.050(3) 0.070(3) 0.055(3) 0.036(3) -0.003(3) 0.014(3)
C19 0.050(7) 0.085(7) 0.058(4) 0.042(5) 0.005(5) 0.028(5)
C21 0.056(7) 0.060(5) 0.063(5) 0.037(4) -0.009(5) 0.020(5)
C19A 0.075(8) 0.102(7) 0.063(4) 0.038(5) 0.014(6) 0.002(6)
C21A 0.078(8) 0.069(5) 0.086(7) 0.029(6) 0.011(6) 0.012(6)
C22 0.050(4) 0.057(4) 0.049(3) 0.019(3) 0.006(3) 0.002(3)
C23 0.038(3) 0.040(3) 0.043(3) 0.013(2) 0.005(2) 0.005(2)
C24 0.046(3) 0.042(3) 0.063(4) 0.012(3) -0.002(3) 0.005(3)
C25 0.050(3) 0.045(3) 0.036(3) 0.004(2) -0.005(3) 0.002(3)
C26 0.040(3) 0.031(3) 0.034(3) 0.014(2) 0.001(2) 0.009(2)
C27 0.045(3) 0.035(3) 0.023(2) 0.002(2) 0.001(2) 0.003(2)
C28 0.044(3) 0.046(3) 0.041(3) 0.007(3) 0.012(2) 0.011(3)
C29 0.032(3) 0.025(2) 0.045(3) 0.014(2) 0.003(2) 0.006(2)
C30 0.038(3) 0.032(3) 0.046(3) 0.014(2) 0.006(2) 0.008(2)
C31 0.048(3) 0.047(3) 0.054(4) 0.027(3) 0.014(3) 0.013(3)
C32 0.036(3) 0.051(3) 0.074(4) 0.030(3) 0.001(3) 0.000(3)
C33 0.037(3) 0.042(3) 0.054(4) 0.014(3) -0.006(3) -0.001(2)
C34 0.034(3) 0.028(2) 0.048(3) 0.015(2) 0.001(2) 0.007(2)
C36 0.057(3) 0.050(3) 0.044(3) 0.019(2) 0.006(2) 0.009(3)
C35 0.058(6) 0.048(5) 0.051(5) 0.019(4) 0.009(4) 0.010(4)
C37 0.058(7) 0.057(5) 0.050(7) 0.022(5) 0.003(5) 0.013(5)
C35A 0.083(7) 0.053(4) 0.061(6) 0.016(4) 0.007(5) 0.018(5)
C37A 0.071(8) 0.064(6) 0.050(6) 0.025(5) -0.002(6) 0.007(6)
C38 0.048(3) 0.057(4) 0.056(4) 0.024(3) -0.007(3) 0.002(3)
C39 0.039(3) 0.036(3) 0.044(3) 0.014(2) 0.000(2) 0.005(2)
C40 0.050(3) 0.042(3) 0.054(4) 0.007(3) 0.004(3) 0.002(3)
C41 0.035(3) 0.025(3) 0.069(4) 0.010(3) -0.006(3) -0.001(2)
C42 0.038(3) 0.036(3) 0.079(4) 0.020(3) -0.009(3) 0.000(2)
C43 0.042(4) 0.052(4) 0.104(6) 0.023(4) 0.000(4) 0.005(3)
C44 0.046(4) 0.052(4) 0.094(6) 0.015(4) -0.026(4) 0.003(3)
C45 0.057(4) 0.062(4) 0.075(5) 0.014(4) -0.018(4) 0.008(3)
C46 0.043(3) 0.034(3) 0.063(4) 0.009(3) -0.012(3) 0.001(2)
C47 0.046(4) 0.071(5) 0.084(5) 0.017(4) 0.011(3) 0.012(3)
C48 0.040(3) 0.063(4) 0.077(5) 0.026(3) 0.015(3) 0.012(3)
C49 0.070(5) 0.091(6) 0.129(7) 0.059(6) 0.042(5) 0.026(4)
C51 0.060(4) 0.079(4) 0.050(4) 0.016(3) -0.012(3) 0.008(3)
C50 0.069(7) 0.073(7) 0.052(6) 0.024(5) -0.013(6) -0.001(6)
C52 0.077(7) 0.082(6) 0.050(6) 0.028(5) -0.005(5) 0.018(6)
C50A 0.078(7) 0.093(6) 0.062(7) 0.028(5) -0.013(6) -0.006(6)
C52A 0.072(7) 0.082(5) 0.049(7) 0.011(5) -0.010(6) 0.003(6)
C53 0.045(3) 0.036(3) 0.051(3) 0.018(2) 0.008(3) 0.015(2)
C54 0.037(3) 0.031(3) 0.032(3) 0.009(2) 0.001(2) 0.007(2)
C55 0.045(3) 0.028(2) 0.034(3) 0.012(2) -0.001(2) 0.004(2)
C56 0.041(3) 0.029(3) 0.038(3) 0.012(2) 0.001(2) 0.001(2)
C57 0.047(3) 0.037(3) 0.060(4) 0.021(3) 0.000(3) -0.004(2)
C58 0.042(3) 0.033(3) 0.033(3) 0.015(2) 0.007(2) 0.012(2)
C59 0.064(3) 0.046(2) 0.053(2) 0.014(2) 0.003(2) 0.024(2)
C60 0.092(3) 0.063(3) 0.057(3) 0.015(2) 0.010(3) 0.030(3)
C61 0.113(4) 0.087(3) 0.059(3) 0.022(3) 0.007(3) 0.029(3)
C62 0.115(4) 0.085(3) 0.072(3) 0.035(3) -0.002(3) 0.031(3)
C63 0.116(4) 0.068(3) 0.077(3) 0.030(2) -0.005(3) 0.033(3)
C64 0.094(3) 0.053(3) 0.066(3) 0.019(2) -0.006(3) 0.031(3)
C65 0.070(3) 0.032(2) 0.054(3) 0.0199(19) 0.016(2) 0.021(2)
C66 0.083(3) 0.045(3) 0.080(3) 0.008(2) 0.031(3) 0.012(2)
C67 0.095(3) 0.059(3) 0.093(3) 0.013(3) 0.044(3) 0.010(3)
C68 0.101(4) 0.060(3) 0.077(3) 0.020(2) 0.040(3) 0.025(3)
C69 0.095(3) 0.054(3) 0.058(3) 0.019(2) 0.021(3) 0.029(2)
C70 0.080(3) 0.046(3) 0.051(3) 0.019(2) 0.014(2) 0.023(2)
C71 0.059(3) 0.060(3) 0.055(3) 0.035(2) 0.016(2) 0.015(2)
C72 0.075(3) 0.066(3) 0.057(3) 0.038(2) 0.026(2) 0.028(2)
C73 0.082(3) 0.087(3) 0.073(3) 0.050(3) 0.031(3) 0.036(3)
C74 0.077(3) 0.109(3) 0.090(4) 0.066(3) 0.018(3) 0.027(3)
C75 0.076(3) 0.110(3) 0.092(4) 0.063(3) -0.002(3) 0.000(3)
C76 0.072(3) 0.086(3) 0.079(3) 0.050(3) -0.003(3) 0.001(3)
C77 0.075(3) 0.043(2) 0.053(3) 0.015(2) 0.012(2) 0.024(2)
C78 0.105(4) 0.048(3) 0.057(3) 0.014(2) 0.017(3) 0.026(3)
C79 0.125(4) 0.063(3) 0.060(3) 0.012(2) 0.023(3) 0.032(3)
C80 0.128(4) 0.075(3) 0.059(3) 0.024(2) 0.023(3) 0.033(3)
C81 0.133(4) 0.070(3) 0.066(3) 0.032(3) 0.024(3) 0.037(3)
C82 0.114(4) 0.057(3) 0.061(3) 0.022(2) 0.019(3) 0.036(3)
C91 0.28(2) 0.190(18) 0.33(3) 0.118(18) 0.09(2) 0.154(18)
C92 0.33(3) 0.22(2) 0.45(5) 0.10(2) 0.28(4) 0.07(2)
C93 0.21(2) 0.26(2) 0.21(2) 0.090(18) 0.023(16) 0.042(19)
C94 0.28(3) 0.20(2) 0.26(3) 0.069(18) 0.08(2) 0.092(19)
C95 0.33(3) 0.173(17) 0.190(19) 0.054(15) -0.01(2) 0.092(19)
C96 0.30(2) 0.133(12) 0.167(14) 0.045(11) 0.032(14) 0.065(14)
C201 0.182(7) 0.146(6) 0.413(17) 0.040(8) -0.004(9) -0.066(5)
C202 0.182(7) 0.146(6) 0.413(17) 0.040(8) -0.004(9) -0.066(5)
C203 0.182(7) 0.146(6) 0.413(17) 0.040(8) -0.004(9) -0.066(5)
C204 0.182(7) 0.146(6) 0.413(17) 0.040(8) -0.004(9) -0.066(5)
C205 0.182(7) 0.146(6) 0.413(17) 0.040(8) -0.004(9) -0.066(5)
C206 0.182(7) 0.146(6) 0.413(17) 0.040(8) -0.004(9) -0.066(5)
C207 0.182(7) 0.146(6) 0.413(17) 0.040(8) -0.004(9) -0.066(5)

loop_
_atom_type_symbol
_atom_type_description
_atom_type_scat_dispersion_real
_atom_type_scat_dispersion_imag
_atom_type_scat_source
C C 0.0033 0.0016 'International Tables Vol C Tables 4.2.6.8 and 6.1.1.4'
H H 0.0000 0.0000 'International Tables Vol C Tables 4.2.6.8 and 6.1.1.4'
B B 0.0013 0.0007 'International Tables Vol C Tables 4.2.6.8 and 6.1.1.4'
Ge Ge 0.1547 1.8001 'International Tables Vol C Tables 4.2.6.8 and 6.1.1.4'
N N 0.0061 0.0033 'International Tables Vol C Tables 4.2.6.8 and 6.1.1.4'
O O 0.0106 0.0060 'International Tables Vol C Tables 4.2.6.8 and 6.1.1.4'

loop_
_geom_angle_atom_site_label_1
_geom_angle_atom_site_label_2
_geom_angle_atom_site_label_3
_geom_angle
N2 Ge1 N1 90.07(16)
O1 Ge1 N1 92.10(15)
O1 Ge1 N2 92.65(15)
N3 Ge2 N4 90.17(16)
O5 Ge2 N3 92.14(15)
O5 Ge2 N4 92.72(17)
C13 N1 Ge1 115.5(3)
C58 N1 Ge1 124.6(3)
C58 N1 C13 119.8(4)
C1 N2 Ge1 115.9(3)
C26 N2 Ge1 124.5(3)
C26 N2 C1 119.6(4)
C29 N3 Ge2 114.3(3)
C54 N3 Ge2 125.6(3)
C54 N3 C29 120.2(4)
C41 N4 Ge2 113.7(3)
C56 N4 Ge2 125.6(3)
C56 N4 C41 120.8(4)
B1 O1 Ge1 127.9(4)
B2 O2 B1 141.7(5)
B2 O3 B3 143.8(5)
B3 O4 B4 149.7(5)
B4 O5 Ge2 123.7(4)
O1 B1 O2 120.6(5)
O1 B1 C59 118.5(5)
O2 B1 C59 120.9(5)
O2 B2 O3 119.4(5)
O2 B2 C65 120.2(5)
O3 B2 C65 120.4(5)
O3 B3 C71 119.8(5)
O4 B3 O3 120.6(6)
O4 B3 C71 119.6(5)
O4 B4 C77 118.8(5)
O5 B4 O4 120.0(5)
O5 B4 C77 120.9(5)
C2 C1 N2 117.8(5)
C2 C1 C6 121.8(5)
C6 C1 N2 120.4(5)
C1 C2 C8 121.4(5)
C3 C2 C1 118.1(6)
C3 C2 C8 120.5(6)
C4 C3 C2 121.3(6)
C5 C4 C3 119.7(6)
C4 C5 C6 121.7(6)
C1 C6 C11 123.1(5)
C5 C6 C1 117.4(6)
C5 C6 C11 119.5(5)
C7 C8 C2 111.3(6)
C9 C8 C2 113.2(6)
C9 C8 C7 109.3(6)
C6 C11 C10 112.5(5)
C6 C11 C12 111.2(5)
C10 C11 C12 109.8(5)
C14 C13 N1 120.1(4)
C14 C13 C18 121.2(5)
C18 C13 N1 118.6(4)
C13 C14 C23 123.1(5)
C15 C14 C13 118.0(5)
C15 C14 C23 118.9(5)
C16 C15 C14 121.8(6)
C15 C16 C17 119.6(5)
C16 C17 C18 121.7(5)
C13 C18 C20 122.4(5)
C17 C18 C13 117.6(5)
C17 C18 C20 120.0(5)
C18 C20 C19 114.7(8)
C18 C20 C21A 109.2(8)
C19 C20 C21A 91.1(9)
C21 C20 C18 114.3(8)
C21 C20 C19 110.1(9)
C21 C20 C21A 26.5(7)
C19A C20 C18 112.1(10)
C19A C20 C19 23.8(9)
C19A C20 C21 127.4(11)
C19A C20 C21A 113.3(11)
C14 C23 C22 111.8(4)
C14 C23 C24 111.4(5)
C24 C23 C22 108.2(5)
N2 C26 C25 119.3(5)
N2 C26 C27 123.6(5)
C27 C26 C25 117.1(4)
C26 C27 C58 127.4(5)
C30 C29 N3 118.8(4)
C30 C29 C34 121.5(5)
C34 C29 N3 119.6(4)
C29 C30 C31 117.6(5)
C29 C30 C36 122.6(5)
C31 C30 C36 119.9(5)
C32 C31 C30 121.5(5)
C31 C32 C33 120.6(5)
C32 C33 C34 120.4(5)
C29 C34 C39 123.8(4)
C33 C34 C29 118.3(5)
C33 C34 C39 117.9(5)
C30 C36 C35 107.5(6)
C30 C36 C37A 114.8(8)
C37 C36 C30 113.8(8)
C37 C36 C35 110.9(8)
C37 C36 C37A 24.7(7)
C35A C36 C30 115.6(7)
C35A C36 C35 37.7(7)
C35A C36 C37 128.0(10)
C35A C36 C37A 114.0(10)
C37A C36 C35 88.0(8)
C38 C39 C34 112.5(5)
C38 C39 C40 110.0(5)
C40 C39 C34 110.3(4)
C42 C41 N4 119.9(5)
C42 C41 C46 122.2(5)
C46 C41 N4 117.8(5)
C41 C42 C43 117.2(6)
C41 C42 C48 123.9(5)
C43 C42 C48 118.9(6)
C44 C43 C42 120.6(7)
C45 C44 C43 120.9(6)
C44 C45 C46 121.2(7)
C41 C46 C51 122.3(5)
C45 C46 C41 117.9(6)
C45 C46 C51 119.8(6)
C42 C48 C47 111.6(6)
C42 C48 C49 112.6(6)
C49 C48 C47 108.7(6)
C46 C51 C50 116.6(8)
C46 C51 C52A 106.3(8)
C52 C51 C46 118.4(9)
C52 C51 C50 105.4(9)
C52 C51 C52A 27.6(7)
C50A C51 C46 114.9(10)
C50A C51 C50 24.2(8)
C50A C51 C52 121.2(12)
C50A C51 C52A 114.1(11)
C52A C51 C50 91.7(9)
N3 C54 C53 119.1(4)
N3 C54 C55 123.1(4)
C55 C54 C53 117.7(4)
C54 C55 C56 128.2(5)
N4 C56 C55 122.8(5)
N4 C56 C57 119.3(5)
C55 C56 C57 117.9(4)
N1 C58 C27 123.2(5)
N1 C58 C28 119.4(5)
C27 C58 C28 117.4(4)
C60 C59 B1 120.8(5)
C60 C59 C64 116.5(6)
C64 C59 B1 122.7(6)
C59 C60 C61 122.3(7)
C62 C61 C60 119.4(8)
C63 C62 C61 119.7(8)
C62 C63 C64 121.0(7)
C63 C64 C59 121.1(7)
C66 C65 B2 120.0(5)
C66 C65 C70 117.2(6)
C70 C65 B2 122.8(6)
C67 C66 C65 121.4(7)
C68 C67 C66 120.1(8)
C69 C68 C67 119.4(7)
C68 C69 C70 120.9(7)
C65 C70 C69 120.9(7)
C72 C71 B3 122.8(6)
C76 C71 B3 120.4(6)
C76 C71 C72 116.8(6)
C73 C72 C71 123.8(7)
C74 C73 C72 118.0(7)
C73 C74 C75 122.3(8)
C74 C75 C76 118.2(8)
C71 C76 C75 120.8(7)
C78 C77 B4 123.5(6)
C78 C77 C82 115.8(6)
C82 C77 B4 120.6(5)
C79 C78 C77 122.3(7)
C80 C79 C78 121.0(7)
C81 C80 C79 118.3(7)
C80 C81 C82 120.9(7)
C77 C82 C81 121.4(6)
C93 C92 C91 112(2)
C92 C93 C94 123(2)
C95 C94 C93 119(2)
C96 C95 C94 118(2)
C202 C201 C206 120.0
C202 C201 C207 120.7(11)
C206 C201 C207 119.2(11)
C201 C202 C203 120.0
C204 C203 C202 120.0
C205 C204 C203 120.0
C204 C205 C206 120.0
C205 C206 C201 120.0

loop_
_geom_bond_atom_site_label_1
_geom_bond_atom_site_label_2
_geom_bond_distance
Ge1 N1 2.003(4)
Ge1 N2 1.990(4)
Ge1 O1 1.859(3)
Ge2 N3 1.992(4)
Ge2 N4 2.000(4)
Ge2 O5 1.866(4)
N1 C13 1.436(6)
N1 C58 1.331(6)
N2 C1 1.446(6)
N2 C26 1.329(6)
N3 C29 1.443(6)
N3 C54 1.322(6)
N4 C41 1.448(7)
N4 C56 1.315(6)
O1 B1 1.341(7)
O2 B1 1.377(7)
O2 B2 1.333(7)
O3 B2 1.364(7)
O3 B3 1.366(7)
O4 B3 1.332(7)
O4 B4 1.367(7)
O5 B4 1.330(7)
B1 C59 1.563(9)
B2 C65 1.567(8)
B3 C71 1.547(9)
B4 C77 1.557(9)
C1 C2 1.385(8)
C1 C6 1.395(8)
C2 C3 1.382(8)
C2 C8 1.527(9)
C3 C4 1.372(10)
C4 C5 1.361(10)
C5 C6 1.388(8)
C6 C11 1.509(8)
C7 C8 1.519(11)
C8 C9 1.514(9)
C10 C11 1.518(8)
C11 C12 1.525(8)
C13 C14 1.400(7)
C13 C18 1.403(7)
C14 C15 1.383(7)
C14 C23 1.507(7)
C15 C16 1.367(8)
C16 C17 1.371(8)
C17 C18 1.393(8)
C18 C20 1.501(8)
C20 C19 1.567(16)
C20 C21 1.480(16)
C20 C19A 1.400(19)
C20 C21A 1.570(18)
C22 C23 1.529(8)
C23 C24 1.520(7)
C25 C26 1.510(7)
C26 C27 1.372(7)
C27 C58 1.387(7)
C28 C58 1.501(7)
C29 C30 1.392(7)
C29 C34 1.396(7)
C30 C31 1.395(7)
C30 C36 1.514(8)
C31 C32 1.356(8)
C32 C33 1.375(8)
C33 C34 1.390(7)
C34 C39 1.524(7)
C36 C35 1.614(13)
C36 C37 1.469(17)
C36 C35A 1.418(14)
C36 C37A 1.533(18)
C38 C39 1.516(7)
C39 C40 1.524(7)
C41 C42 1.393(8)
C41 C46 1.396(8)
C42 C43 1.407(9)
C42 C48 1.496(9)
C43 C44 1.374(10)
C44 C45 1.356(10)
C45 C46 1.386(8)
C46 C51 1.505(9)
C47 C48 1.526(9)
C48 C49 1.519(9)
C51 C50 1.665(16)
C51 C52 1.407(17)
C51 C50A 1.343(19)
C51 C52A 1.629(17)
C53 C54 1.503(7)
C54 C55 1.381(7)
C55 C56 1.382(7)
C56 C57 1.509(7)
C59 C60 1.363(9)
C59 C64 1.375(8)
C60 C61 1.372(10)
C61 C62 1.362(11)
C62 C63 1.326(11)
C63 C64 1.375(10)
C65 C66 1.370(9)
C65 C70 1.374(8)
C66 C67 1.370(10)
C67 C68 1.368(11)
C68 C69 1.334(10)
C69 C70 1.380(9)
C71 C72 1.393(8)
C71 C76 1.364(9)
C72 C73 1.353(9)
C73 C74 1.343(11)
C74 C75 1.374(11)
C75 C76 1.410(10)
C77 C78 1.367(8)
C77 C82 1.375(9)
C78 C79 1.365(10)
C79 C80 1.348(10)
C80 C81 1.347(10)
C81 C82 1.382(10)
C91 C92 1.46(3)
C92 C93 1.33(2)
C93 C94 1.59(3)
C94 C95 1.43(3)
C95 C96 1.38(2)
C201 C202 1.3900
C201 C206 1.3900
C201 C207 1.396(12)
C202 C203 1.3900
C203 C204 1.3900
C204 C205 1.3900
C205 C206 1.3900
